data_4030610
loop_
_publ_author_name
'Riou, A.'
'Rochdi, K.'
'Cudennec, Y.'
'Gerault, Y.'
'Lecerf, A.'

_publ_section_title
;
 Crystal structure of copper hydroxynitrite Cu2(OH)3(NO2)
;
_journal_name_full 'European Journal of Solid State and Inorganic Chemistry'
_journal_page_first 1143
_journal_page_last 1152
_journal_volume 30
_journal_year 1993
_chemical_formula_sum 'Cu2 H3 N O5'
_chemical_formula_weight 224.12
_space_group_IT_number 2
_symmetry_cell_setting triclinic
_symmetry_Int_Tables_number 2
_symmetry_space_group_name_Hall '-P 1'
_symmetry_space_group_name_H-M 'P -1'
_cell_angle_alpha 90.07(6)
_cell_angle_beta 95.43(4)
_cell_angle_gamma 89.99(6)
_cell_formula_units_Z 2
_cell_length_a 5.609(3)
_cell_length_b 6.039(6)
_cell_length_c 6.622(3)
_cell_volume 223.3(3)
_diffrn_ambient_temperature 293
_diffrn_radiation_probe x-ray
_diffrn_radiation_type MoK\a
_diffrn_radiation_wavelength 0.71073
_exptl_absorpt_coefficient_mu 9.4816
_exptl_crystal_density_diffrn 3.334
_exptl_crystal_density_meas 3.3
_exptl_crystal_F_000 216
_refine_ls_number_parameters 86
_refine_ls_number_reflns 732
_refine_ls_R_factor_gt 0.044
_refine_ls_wR_factor_gt 0.062
_cod_data_source_file EJSSIC-1993-30-1143-1152.cif
_cod_data_source_block Cu2(OH)3(NO2)
_cod_original_formula_sum 'H3 Cu2 N O5'
_cod_database_code 4030610

loop_
_symmetry_equiv_pos_site_id
_symmetry_equiv_pos_as_xyz
1 x,y,z
2 -x,-y,-z

loop_
_atom_site_aniso_label
_atom_site_aniso_U_11
_atom_site_aniso_U_22
_atom_site_aniso_U_33
_atom_site_aniso_U_23
_atom_site_aniso_U_13
_atom_site_aniso_U_12
Cu1 0.0067(5) 0.0110(6) 0.0185(6) -0.0022(5) 0.0006(5) 0.0023(5)
Cu2 0.0066(5) 0.0103(6) 0.0206(6) 0.0011(5) 0.0010(5) 0.0008(5)
Cu3 0.0074(3) 0.0091(4) 0.0198(4) -0.0001(3) 0.0034(3) 0.0017(3)
O1 0.008(3) 0.011(3) 0.019(3) -0.004(3) 0.000(3) 0.0025(13)
O2 0.0063(13) 0.006(3) 0.023(3) -0.003(3) -0.0013(13) 0.0013(13)
O3 0.0051(13) 0.011(3) 0.019(3) -0.004(3) 0.0025(13) 0.0000(13)
O4 0.032(4) 0.023(4) 0.028(4) 0.004(3) 0.005(3) 0.005(3)
O5B 0.038(8) 0.076(13) 0.028(8) 0.008(9) -0.001(6) -0.017(8)
N 0.029(5) 0.086(9) 0.024(5) -0.004(5) -0.004(4) -0.001(5)
O5A 0.036(8) 0.089(13) 0.022(8) -0.006(9) 0.005(6) 0.020(8)

loop_
_atom_site_label
_atom_site_type_symbol
_atom_site_thermal_displace_type
_atom_site_fract_x
_atom_site_fract_y
_atom_site_fract_z
_atom_site_occupancy
_atom_site_U_iso_or_equiv
Cu1 Cu Uani 0.00000 0.00000 0.00000 1.000 0.0121(3)
Cu2 Cu Uani 0.00000 0.50000 0.00000 1.000 0.0125(3)
Cu3 Cu Uani 0.5056(2) 0.2500(2) -0.0013(2) 1.000 0.0120(2)
O1 O Uani 0.9011(9) 0.2490(10) 0.1518(9) 1.000 0.0128(17)
O2 O Uani 0.3356(9) 0.4938(9) 0.1243(9) 1.000 0.0119(15)
O3 O Uani 0.3358(9) 0.0055(9) 0.1244(9) 1.000 0.0116(15)
O4 O Uani 0.1690(10) 0.2510(10) 0.7500(10) 1.000 0.028(2)
O5B O Uani 0.366(3) 0.374(3) 0.516(2) 0.520 0.048(6)
N N Uani 0.1790(10) 0.250(2) 0.5640(10) 1.000 0.047(4)
O5A O Uani 0.367(3) 0.130(3) 0.520(2) 0.480 0.049(6)
H2 H Uiso 0.37500 0.50000 0.25000 1.000 0.0507
H3 H Uiso 0.37500 0.00000 0.25000 1.000 0.0507
H1 H Uiso -0.04500 0.26800 0.28300 1.000 0.0507

loop_
_atom_type_symbol
_atom_type_description
_atom_type_scat_dispersion_real
_atom_type_scat_dispersion_imag
_atom_type_scat_source
Cu Cu 0.3201 1.2651 ' International Tables Vol C Tables 4.2.6.8 and 6.1.1.4'
H H 0.0000 0.0000 ' International Tables Vol C Tables 4.2.6.8 and 6.1.1.4'
N N 0.0061 0.0033 ' International Tables Vol C Tables 4.2.6.8 and 6.1.1.4'
O O 0.0106 0.0060 ' International Tables Vol C Tables 4.2.6.8 and 6.1.1.4'

loop_
_geom_angle_atom_site_label_1
_geom_angle_atom_site_label_2
_geom_angle_atom_site_label_3
_geom_angle
_geom_angle_site_symmetry_1
_geom_angle_site_symmetry_3
_geom_angle_publ_flag
O1 Cu1 O3 94.6(2) 1_455 . yes
O3 Cu1 O4 82.0(2) . 1_554 yes
O3 Cu1 O3 180.00 . 2_555 yes
O3 Cu1 O4 98.0(2) . 2_556 yes
O1 Cu1 O3 85.4(2) 2_655 . yes
O1 Cu1 O4 91.0(2) 1_455 1_554 yes
O1 Cu1 O3 85.4(2) 1_455 2_555 yes
O1 Cu1 O4 89.0(2) 1_455 2_556 yes
O1 Cu1 O1 180.00 1_455 2_655 yes
O3 Cu1 O4 98.0(2) 2_555 1_554 yes
O4 Cu1 O4 180.00 1_554 2_556 yes
O1 Cu1 O4 89.0(2) 2_655 1_554 yes
O3 Cu1 O4 82.0(2) 2_555 2_556 yes
O1 Cu1 O3 94.6(2) 2_655 2_555 yes
O1 Cu1 O4 91.0(2) 2_655 2_556 yes
O1 Cu2 O2 94.4(2) 1_455 . yes
O2 Cu2 O4 81.8(2) . 1_554 yes
O2 Cu2 O2 180.00 . 2_565 yes
O2 Cu2 O4 98.2(2) . 2_566 yes
O1 Cu2 O2 85.6(2) 2_665 . yes
O1 Cu2 O4 91.1(2) 1_455 1_554 yes
O1 Cu2 O2 85.6(2) 1_455 2_565 yes
O1 Cu2 O4 88.9(2) 1_455 2_566 yes
O1 Cu2 O1 180.00 1_455 2_665 yes
O2 Cu2 O4 98.2(2) 2_565 1_554 yes
O4 Cu2 O4 180.00 1_554 2_566 yes
O1 Cu2 O4 88.9(2) 2_665 1_554 yes
O2 Cu2 O4 81.8(2) 2_565 2_566 yes
O1 Cu2 O2 94.4(2) 2_665 2_565 yes
O1 Cu2 O4 91.1(2) 2_665 2_566 yes
O1 Cu3 O2 107.1(2) . . yes
O1 Cu3 O3 106.7(2) . . yes
O1 Cu3 O4 162.0(2) . 1_554 yes
O1 Cu3 O3 74.6(2) . 2_655 yes
O1 Cu3 O2 74.9(2) . 2_665 yes
O2 Cu3 O3 96.2(2) . . yes
O2 Cu3 O4 84.6(2) . 1_554 yes
O2 Cu3 O3 177.2(2) . 2_655 yes
O2 Cu3 O2 81.2(2) . 2_665 yes
O3 Cu3 O4 85.0(2) . 1_554 yes
O3 Cu3 O3 81.1(2) . 2_655 yes
O2 Cu3 O3 177.3(2) 2_665 . yes
O3 Cu3 O4 94.3(2) 2_655 1_554 yes
O2 Cu3 O4 94.0(2) 2_665 1_554 yes
O2 Cu3 O3 101.5(2) 2_665 2_655 yes
Cu1 O1 Cu3 94.8(2) 1_655 . yes
Cu2 O1 Cu3 94.5(2) 1_655 . yes
Cu1 O1 Cu2 103.4(3) 1_655 1_655 yes
Cu2 O2 Cu3 108.4(3) . . yes
Cu2 O2 Cu3 105.0(3) . 2_665 yes
Cu3 O2 Cu3 98.8(3) . 2_665 yes
Cu1 O3 Cu3 108.2(3) . . yes
Cu1 O3 Cu3 105.1(3) . 2_655 yes
Cu3 O3 Cu3 98.9(3) . 2_655 yes
Cu1 O4 N 135.5(6) 1_556 . yes
Cu2 O4 N 136.1(6) 1_556 . yes
Cu3 O4 N 125.4(4) 1_556 . yes
Cu1 O4 Cu2 74.54(19) 1_556 1_556 yes
Cu1 O4 Cu3 82.3(2) 1_556 1_556 yes
Cu2 O4 Cu3 82.5(2) 1_556 1_556 yes
Cu1 O1 H1 121.00 1_655 1_655 no
Cu2 O1 H1 108.00 1_655 1_655 no
Cu3 O1 H1 129.00 . 1_655 no
Cu3 O2 H2 107.00 2_665 . no
Cu2 O2 H2 124.00 . . no
Cu3 O2 H2 111.00 . . no
Cu1 O3 H3 124.00 . . no
Cu3 O3 H3 107.00 2_655 . no
Cu3 O3 H3 111.00 . . no
O4 N O5A 109.3(9) . . yes
O4 N O5B 110.0(9) . . yes

loop_
_geom_bond_atom_site_label_1
_geom_bond_atom_site_label_2
_geom_bond_distance
_geom_bond_site_symmetry_2
_geom_bond_publ_flag
Cu1 O3 1.983(6) . yes
Cu1 O1 1.919(6) 1_455 yes
Cu1 O4 2.498(7) 1_554 yes
Cu1 O3 1.983(6) 2_555 yes
Cu1 O4 2.498(7) 2_556 yes
Cu1 O1 1.919(6) 2_655 yes
Cu2 O2 1.982(6) . yes
Cu2 O1 1.930(6) 1_455 yes
Cu2 O4 2.488(7) 1_554 yes
Cu2 O2 1.982(6) 2_565 yes
Cu2 O4 2.488(7) 2_566 yes
Cu2 O1 1.930(6) 2_665 yes
Cu3 O1 2.350(6) . yes
Cu3 O2 1.979(6) . yes
Cu3 O3 1.983(6) . yes
Cu3 O4 2.385(7) 1_554 yes
Cu3 O3 1.993(6) 2_655 yes
Cu3 O2 1.998(6) 2_665 yes
O4 N 1.238(9) . yes
O5A N 1.334(19) . yes
O5B N 1.351(19) . yes
O1 H1 0.9000 1_655 no
O2 H2 0.8400 . no
O3 H3 0.8400 . no

loop_
_geom_hbond_atom_site_label_D
_geom_hbond_atom_site_label_H
_geom_hbond_atom_site_label_A
_geom_hbond_distance_DH
_geom_hbond_distance_HA
_geom_hbond_distance_DA
_geom_hbond_angle_DHA
_geom_hbond_site_symmetry_A
_geom_hbond_publ_flag
O2 H2 O5B 0.8400 1.9200 2.684(15) 149.00 . yes
O2 H2 O5B 0.8400 2.1600 2.890(16) 145.00 2_666 yes

loop_
_geom_torsion_atom_site_label_1
_geom_torsion_atom_site_label_2
_geom_torsion_atom_site_label_3
_geom_torsion_atom_site_label_4
_geom_torsion
_geom_torsion_site_symmetry_1
_geom_torsion_site_symmetry_3
_geom_torsion_site_symmetry_4
_geom_torsion_publ_flag
O1 Cu1 O3 Cu3 -76.9(3) 1_455 . . no
O4 Cu1 O3 Cu3 13.5(3) 1_554 . . no
O4 Cu1 O3 Cu3 -166.5(3) 2_556 . . no
O1 Cu1 O3 Cu3 103.1(3) 2_655 . . no
O3 Cu1 O1 Cu2 82.7(3) . 1_455 . no
O3 Cu1 O4 Cu2 -95.0(2) . 1_554 . no
O3 Cu1 O4 Cu3 -10.7(2) . 1_554 . no
O1 Cu2 O2 Cu3 76.8(3) 1_455 . . no
O4 Cu2 O2 Cu3 -13.7(3) 1_554 . . no
O4 Cu2 O2 Cu3 166.4(3) 2_566 . . no
O1 Cu2 O2 Cu3 -103.2(3) 2_665 . . no
O2 Cu2 O1 Cu1 -82.6(3) . 1_455 . no
O2 Cu2 O4 Cu1 94.8(2) . 1_554 . no
O2 Cu2 O4 Cu3 10.8(2) . 1_554 . no
O2 Cu3 O1 Cu1 179.2(2) . . 1_655 no
O2 Cu3 O1 Cu2 -77.0(3) . . 1_655 no
O3 Cu3 O1 Cu1 77.1(3) . . 1_655 no
O3 Cu3 O1 Cu2 -179.1(2) . . 1_655 no
O1 Cu3 O2 Cu2 -179.8(2) . . . no
O1 Cu3 O2 Cu3 71.1(3) . . 2_665 no
O3 Cu3 O2 Cu2 -70.1(3) . . . no
O3 Cu3 O2 Cu3 -179.3(2) . . 2_665 no
O4 Cu3 O2 Cu2 14.2(3) 1_554 . . no
O4 Cu3 O2 Cu3 -94.9(3) 1_554 . 2_665 no
O2 Cu3 O2 Cu2 109.1(3) 2_665 . . no
O2 Cu3 O2 Cu3 0.0(3) 2_665 . 2_665 no
O1 Cu3 O3 Cu1 179.9(2) . . . no
O1 Cu3 O3 Cu3 -70.9(3) . . 2_655 no
O2 Cu3 O3 Cu1 70.0(3) . . . no
O2 Cu3 O3 Cu3 179.2(2) . . 2_655 no
O4 Cu3 O3 Cu1 -14.1(3) 1_554 . . no
O4 Cu3 O3 Cu3 95.2(3) 1_554 . 2_655 no
O3 Cu3 O3 Cu1 -109.2(3) 2_655 . . no
O3 Cu3 O3 Cu3 0.0(2) 2_655 . 2_655 no
O2 Cu3 O4 Cu1 -86.1(2) . 1_554 . no
O2 Cu3 O4 Cu2 -10.8(2) . 1_554 . no
O2 Cu3 O4 N 132.1(8) . 1_554 1_554 no
O3 Cu3 O4 Cu1 10.7(2) . 1_554 . no
O3 Cu3 O4 Cu2 86.0(2) . 1_554 . no
O3 Cu3 O4 N -131.2(8) . 1_554 1_554 no
O1 Cu3 O3 Cu3 110.2(3) . 2_655 2_655 no
O3 Cu3 O3 Cu3 0.0(2) . 2_655 2_655 no
O1 Cu3 O2 Cu3 -110.5(3) . 2_665 2_665 no
O2 Cu3 O2 Cu3 0.0(3) . 2_665 2_665 no
Cu1 O4 N O5B -155.8(9) 1_556 . . no
Cu2 O4 N O5B 83.8(11) 1_556 . . no
Cu3 O4 N O5B -36.6(14) 1_556 . . no
